data_7712157
loop_
_publ_author_name
'Sheokand, Sonu'
'Mondal, Dipanjan'
'Kote, Basvaraj S.'
'Radhakrishna, Latchupatula'
'Balakrishna, Maravanji S.'

_publ_section_title
;
 Novel 1,2,3-triazolyl phosphine with a pyridyl functionality: synthesis,
 coinage metal complexes, photophysical studies and Cu(I) catalyzed C-O
 coupling of phenols with aryl bromides.
;
_journal_issue 6
_journal_name_full 'Dalton transactions (Cambridge, England : 2003)'
_journal_page_first 1785
_journal_page_last 1796
_journal_paper_doi 10.1039/d2dt03791b
_journal_volume 52
_journal_year 2023
_chemical_formula_moiety 'C50 H38 Cl2 Cu2 N8 P2'
_chemical_formula_sum 'C50 H38 Cl2 Cu2 N8 P2'
_chemical_formula_weight 1010.80
_space_group_crystal_system monoclinic
_space_group_IT_number 14
_space_group_name_Hall '-P 2yn'
_space_group_name_H-M_alt 'P 1 21/n 1'
_atom_sites_solution_hydrogens geom
_audit_creation_date 2022-09-30
_audit_creation_method
;
Olex2 1.5
(compiled 2022.04.07 svn.rca3783a0 for OlexSys, GUI svn.r6498)
;
_audit_update_record
;
2022-11-24 deposited with the CCDC.	2022-12-30 downloaded from the CCDC.
;
_cell_angle_alpha 90
_cell_angle_beta 96.065(3)
_cell_angle_gamma 90
_cell_formula_units_Z 2
_cell_length_a 9.6601(3)
_cell_length_b 13.6102(5)
_cell_length_c 17.3381(6)
_cell_measurement_reflns_used 6350
_cell_measurement_temperature 150.00(10)
_cell_measurement_theta_max 26.5390
_cell_measurement_theta_min 1.8920
_cell_volume 2266.78(13)
_computing_cell_refinement 'CrysAlisPro 1.171.41.93a (Rigaku OD, 2020)'
_computing_data_collection 'CrysAlisPro 1.171.41.93a (Rigaku OD, 2020)'
_computing_data_reduction 'CrysAlisPro 1.171.41.93a (Rigaku OD, 2020)'
_computing_molecular_graphics 'Olex2 1.5 (Dolomanov et al., 2009)'
_computing_publication_material 'Olex2 1.5 (Dolomanov et al., 2009)'
_computing_structure_refinement 'SHELXL 2018/3 (Sheldrick, 2015)'
_computing_structure_solution 'olex2.solve (Bourhis et al., 2015)'
_diffrn_ambient_temperature 150.15
_diffrn_measured_fraction_theta_full 0.999
_diffrn_measured_fraction_theta_max 0.920
_diffrn_measurement_details
;
List of Runs (angles in degrees, time in seconds):

  # Type    Start    End  Width  t~exp~   \w     \q     \k     \f   Frames
#--------------------------------------------------------------------------
  1  \f    -98.56 117.44   0.50    5.00  77.88 -12.98  31.50    --   432
  2  \w   -108.63  15.87   0.50    5.00    --  -12.98 -59.25  20.08  249
  3  \f     40.08 224.08   0.50    5.00  16.12 -12.98 -59.25    --   368
  4  \f   -153.73  30.27   0.50    5.00   9.41 -12.98 -31.50    --   368
  5  \w   -108.63  15.87   0.50    5.00    --  -12.98 -59.25  71.08  249
;
_diffrn_measurement_device 'abstract diffractometer'
_diffrn_measurement_device_type 'Saxi-CrysAlisPro-abstract goniometer imported SAXI images'
_diffrn_measurement_method '\w and \f scans'
_diffrn_radiation_type MoK\a
_diffrn_radiation_wavelength 0.71073
_diffrn_reflns_av_R_equivalents 0.0862
_diffrn_reflns_av_unetI/netI 0.0871
_diffrn_reflns_Laue_measured_fraction_full 0.999
_diffrn_reflns_Laue_measured_fraction_max 0.920
_diffrn_reflns_limit_h_max 14
_diffrn_reflns_limit_h_min -11
_diffrn_reflns_limit_k_max 20
_diffrn_reflns_limit_k_min -21
_diffrn_reflns_limit_l_max 25
_diffrn_reflns_limit_l_min -26
_diffrn_reflns_number 66979
_diffrn_reflns_point_group_measured_fraction_full 0.999
_diffrn_reflns_point_group_measured_fraction_max 0.920
_diffrn_reflns_theta_full 25.242
_diffrn_reflns_theta_max 33.598
_diffrn_reflns_theta_min 2.363
_exptl_absorpt_coefficient_mu 1.173
_exptl_absorpt_correction_T_max 1.00000
_exptl_absorpt_correction_T_min 0.38793
_exptl_absorpt_correction_type multi-scan
_exptl_absorpt_process_details
;
CrysAlisPro 1.171.41.93a (Rigaku Oxford Diffraction, 2020)
Empirical absorption correction using spherical harmonics,
implemented in SCALE3 ABSPACK scaling algorithm.
;
_exptl_crystal_colour yellow
_exptl_crystal_colour_primary yellow
_exptl_crystal_density_diffrn 1.481
_exptl_crystal_description block
_exptl_crystal_F_000 1032
_exptl_crystal_size_max 0.092
_exptl_crystal_size_mid 0.069
_exptl_crystal_size_min 0.066
_refine_diff_density_max 0.484
_refine_diff_density_min -0.786
_refine_diff_density_rms 0.103
_refine_ls_extinction_method none
_refine_ls_goodness_of_fit_ref 1.039
_refine_ls_hydrogen_treatment constr
_refine_ls_matrix_type full
_refine_ls_number_parameters 289
_refine_ls_number_reflns 8226
_refine_ls_number_restraints 0
_refine_ls_restrained_S_all 1.039
_refine_ls_R_factor_all 0.1143
_refine_ls_R_factor_gt 0.0491
_refine_ls_shift/su_max 0.001
_refine_ls_shift/su_mean 0.000
_refine_ls_structure_factor_coef Fsqd
_refine_ls_weighting_details 'w=1/[\s^2^(Fo^2^)+(0.0363P)^2^+1.2819P] where P=(Fo^2^+2Fc^2^)/3'
_refine_ls_weighting_scheme calc
_refine_ls_wR_factor_gt 0.0921
_refine_ls_wR_factor_ref 0.1097
_reflns_Friedel_coverage 0.000
_reflns_number_gt 5139
_reflns_number_total 8226
_reflns_threshold_expression 'I > 2\s(I)'
_cod_data_source_file d2dt03791b2.cif
_cod_data_source_block comp_2
_cod_depositor_comments 'Adding full bibliography for 7712157--7712163.cif.'
_cod_database_code 7712157
_shelx_shelxl_version_number 2018/3
_shelx_space_group_comment
;
The symmetry employed for this shelxl refinement is uniquely defined
by the following loop, which should always be used as a source of
symmetry information in preference to the above space-group names.
They are only intended as comments.
;
_shelx_estimated_absorpt_t_max 0.927
_shelx_estimated_absorpt_t_min 0.900
_olex2_refinement_description
;
1. Fixed Uiso
 At 1.2 times of:
  All C(H) groups
2.a Aromatic/amide H refined with riding coordinates:
 C15(H15), C21(H21), C25(H25), C4(H4), C13(H13), C9(H9), C1(H1), C2(H2),
 C24(H24), C3(H3), C16(H16), C22(H22), C12(H12), C23(H23), C10(H10), C19(H19),
 C11(H11), C18(H18), C17(H17)
;
_olex2_submission_special_instructions 'No special instructions were received'
_oxdiff_exptl_absorpt_empirical_details
;
Empirical correction (ABSPACK) includes:
- Absorption correction using spherical harmonics
- Frame scaling
;

loop_
_space_group_symop_operation_xyz
'x, y, z'
'-x+1/2, y+1/2, -z+1/2'
'-x, -y, -z'
'x-1/2, -y-1/2, z-1/2'

loop_
_atom_site_label
_atom_site_type_symbol
_atom_site_fract_x
_atom_site_fract_y
_atom_site_fract_z
_atom_site_U_iso_or_equiv
_atom_site_adp_type
_atom_site_occupancy
_atom_site_site_symmetry_order
_atom_site_calc_flag
_atom_site_refinement_flags_posn
_atom_site_refinement_flags_adp
_atom_site_refinement_flags_occupancy
_atom_site_disorder_assembly
_atom_site_disorder_group
Cu1 Cu 0.50791(3) 0.57453(2) 0.56807(2) 0.02258(8) Uani 1 1 d . . . . .
Cl1 Cl 0.64532(5) 0.43924(4) 0.55349(3) 0.02088(11) Uani 1 1 d . . . . .
P1 P 0.39972(5) 0.63693(4) 0.66068(3) 0.01802(12) Uani 1 1 d . . . . .
N4 N 0.27185(18) 0.82815(13) 0.63893(10) 0.0212(4) Uani 1 1 d . . . . .
N2 N 0.3935(2) 0.90486(13) 0.56160(11) 0.0256(4) Uani 1 1 d . . . . .
N1 N 0.62454(18) 0.69675(13) 0.53815(10) 0.0220(4) Uani 1 1 d . . . . .
N3 N 0.2843(2) 0.91343(13) 0.59969(11) 0.0274(4) Uani 1 1 d . . . . .
C6 C 0.4516(2) 0.81427(15) 0.57485(12) 0.0205(4) Uani 1 1 d . . . . .
C7 C 0.3736(2) 0.76268(15) 0.62482(12) 0.0195(4) Uani 1 1 d . . . . .
C5 C 0.5787(2) 0.79017(16) 0.53789(12) 0.0214(4) Uani 1 1 d . . . . .
C20 C 0.2268(2) 0.59255(15) 0.67759(12) 0.0202(4) Uani 1 1 d . . . . .
C15 C 0.5383(2) 0.74489(17) 0.78617(13) 0.0244(5) Uani 1 1 d . . . . .
H15 H 0.513760 0.802894 0.757442 0.029 Uiso 1 1 calc R U . . .
C14 C 0.4941(2) 0.65383(16) 0.75660(12) 0.0212(4) Uani 1 1 d . . . . .
C8 C 0.1583(2) 0.81970(15) 0.68643(13) 0.0216(4) Uani 1 1 d . . . . .
C21 C 0.1435(2) 0.55519(16) 0.61342(13) 0.0236(5) Uani 1 1 d . . . . .
H21 H 0.177228 0.554546 0.563911 0.028 Uiso 1 1 calc R U . . .
C25 C 0.1769(2) 0.59073(16) 0.75040(13) 0.0248(5) Uani 1 1 d . . . . .
H25 H 0.233548 0.614278 0.794678 0.030 Uiso 1 1 calc R U . . .
C4 C 0.6488(2) 0.86629(17) 0.50374(14) 0.0284(5) Uani 1 1 d . . . . .
H4 H 0.614985 0.931794 0.504283 0.034 Uiso 1 1 calc R U . . .
C13 C 0.1808(2) 0.84077(16) 0.76479(13) 0.0245(5) Uani 1 1 d . . . . .
H13 H 0.270845 0.858416 0.788041 0.029 Uiso 1 1 calc R U . . .
C9 C 0.0283(2) 0.79425(18) 0.65095(14) 0.0292(5) Uani 1 1 d . . . . .
H9 H 0.015002 0.780900 0.596889 0.035 Uiso 1 1 calc R U . . .
C1 C 0.7413(2) 0.67799(17) 0.50473(13) 0.0266(5) Uani 1 1 d . . . . .
H1 H 0.774835 0.612338 0.505193 0.032 Uiso 1 1 calc R U . . .
C2 C 0.8150(2) 0.74948(18) 0.46976(13) 0.0292(5) Uani 1 1 d . . . . .
H2 H 0.896681 0.733052 0.446489 0.035 Uiso 1 1 calc R U . . .
C24 C 0.0439(2) 0.55431(18) 0.75807(15) 0.0311(5) Uani 1 1 d . . . . .
H24 H 0.009795 0.553724 0.807495 0.037 Uiso 1 1 calc R U . . .
C3 C 0.7679(2) 0.84467(18) 0.46931(13) 0.0301(5) Uani 1 1 d . . . . .
H3 H 0.816515 0.895125 0.445589 0.036 Uiso 1 1 calc R U . . .
C16 C 0.6181(2) 0.7514(2) 0.85754(14) 0.0303(5) Uani 1 1 d . . . . .
H16 H 0.648439 0.813945 0.876991 0.036 Uiso 1 1 calc R U . . .
C22 C 0.0117(2) 0.51910(18) 0.62180(14) 0.0300(5) Uani 1 1 d . . . . .
H22 H -0.044561 0.494189 0.577909 0.036 Uiso 1 1 calc R U . . .
C12 C 0.0687(2) 0.83556(18) 0.80877(14) 0.0310(5) Uani 1 1 d . . . . .
H12 H 0.081594 0.850286 0.862615 0.037 Uiso 1 1 calc R U . . .
C23 C -0.0384(2) 0.51910(18) 0.69385(15) 0.0329(5) Uani 1 1 d . . . . .
H23 H -0.129183 0.494934 0.699114 0.040 Uiso 1 1 calc R U . . .
C10 C -0.0825(2) 0.78853(19) 0.69577(16) 0.0352(6) Uani 1 1 d . . . . .
H10 H -0.172443 0.770624 0.672496 0.042 Uiso 1 1 calc R U . . .
C19 C 0.5302(3) 0.56987(19) 0.80034(15) 0.0366(6) Uani 1 1 d . . . . .
H19 H 0.500634 0.507119 0.781071 0.044 Uiso 1 1 calc R U . . .
C11 C -0.0618(3) 0.80889(19) 0.77414(16) 0.0359(6) Uani 1 1 d . . . . .
H11 H -0.137732 0.804600 0.804632 0.043 Uiso 1 1 calc R U . . .
C18 C 0.6089(3) 0.5774(2) 0.87165(17) 0.0470(7) Uani 1 1 d . . . . .
H18 H 0.632303 0.519792 0.901139 0.056 Uiso 1 1 calc R U . . .
C17 C 0.6536(3) 0.6684(2) 0.90028(15) 0.0394(6) Uani 1 1 d . . . . .
H17 H 0.708304 0.673360 0.948989 0.047 Uiso 1 1 calc R U . . .

loop_
_atom_site_aniso_label
_atom_site_aniso_U_11
_atom_site_aniso_U_22
_atom_site_aniso_U_33
_atom_site_aniso_U_23
_atom_site_aniso_U_13
_atom_site_aniso_U_12
Cu1 0.02530(14) 0.02090(14) 0.02284(15) -0.00193(11) 0.00861(11) -0.00010(10)
Cl1 0.0211(2) 0.0228(3) 0.0189(2) 0.00144(19) 0.00297(19) 0.00400(19)
P1 0.0201(2) 0.0177(3) 0.0167(3) 0.0004(2) 0.0038(2) -0.0003(2)
N4 0.0258(9) 0.0188(9) 0.0195(9) 0.0008(7) 0.0051(7) 0.0019(7)
N2 0.0325(10) 0.0211(9) 0.0238(10) 0.0014(8) 0.0059(8) 0.0016(8)
N1 0.0236(9) 0.0216(9) 0.0216(9) 0.0006(7) 0.0059(7) -0.0012(7)
N3 0.0351(11) 0.0222(10) 0.0260(10) 0.0043(8) 0.0077(8) 0.0044(8)
C6 0.0239(10) 0.0200(10) 0.0174(10) -0.0005(8) 0.0016(8) -0.0011(8)
C7 0.0234(10) 0.0201(10) 0.0150(10) -0.0023(8) 0.0014(8) 0.0017(8)
C5 0.0229(10) 0.0247(11) 0.0164(10) 0.0011(8) 0.0012(8) -0.0034(8)
C20 0.0218(10) 0.0192(10) 0.0200(11) 0.0012(8) 0.0048(8) -0.0008(8)
C15 0.0213(10) 0.0293(12) 0.0230(11) -0.0031(9) 0.0046(8) -0.0010(9)
C14 0.0205(10) 0.0241(11) 0.0189(11) 0.0012(8) 0.0019(8) -0.0010(8)
C8 0.0220(10) 0.0206(10) 0.0231(11) -0.0014(8) 0.0065(8) 0.0029(8)
C21 0.0237(10) 0.0260(11) 0.0215(11) -0.0020(9) 0.0044(8) -0.0014(9)
C25 0.0265(11) 0.0279(12) 0.0204(11) 0.0005(9) 0.0051(9) -0.0003(9)
C4 0.0327(12) 0.0249(12) 0.0282(13) 0.0056(9) 0.0063(10) -0.0023(9)
C13 0.0247(11) 0.0270(12) 0.0219(11) -0.0039(9) 0.0027(9) 0.0048(9)
C9 0.0289(11) 0.0325(13) 0.0259(12) -0.0055(10) 0.0008(9) 0.0042(10)
C1 0.0238(11) 0.0285(12) 0.0285(12) -0.0029(10) 0.0075(9) -0.0005(9)
C2 0.0247(11) 0.0381(14) 0.0257(12) -0.0003(10) 0.0072(9) -0.0052(10)
C24 0.0312(12) 0.0340(13) 0.0303(13) 0.0063(10) 0.0134(10) 0.0004(10)
C3 0.0318(12) 0.0347(13) 0.0246(12) 0.0066(10) 0.0061(10) -0.0104(10)
C16 0.0226(11) 0.0422(14) 0.0262(12) -0.0081(11) 0.0037(9) -0.0054(10)
C22 0.0248(11) 0.0322(13) 0.0325(13) -0.0029(10) 0.0004(9) -0.0048(9)
C12 0.0347(12) 0.0368(14) 0.0221(12) -0.0031(10) 0.0065(10) 0.0061(10)
C23 0.0239(11) 0.0310(13) 0.0449(15) 0.0039(11) 0.0084(10) -0.0050(10)
C10 0.0233(11) 0.0405(15) 0.0418(16) -0.0083(12) 0.0028(10) -0.0009(10)
C19 0.0444(15) 0.0281(13) 0.0345(14) 0.0056(11) -0.0090(11) -0.0023(11)
C11 0.0288(12) 0.0398(15) 0.0414(16) -0.0030(12) 0.0148(11) 0.0026(11)
C18 0.0523(17) 0.0438(17) 0.0403(17) 0.0154(13) -0.0163(14) -0.0015(13)
C17 0.0298(13) 0.0601(18) 0.0262(13) 0.0022(12) -0.0069(10) -0.0034(12)

loop_
_atom_type_symbol
_atom_type_description
_atom_type_scat_dispersion_real
_atom_type_scat_dispersion_imag
_atom_type_scat_source
C C 0.0033 0.0016 'International Tables Vol C Tables 4.2.6.8 and 6.1.1.4'
H H 0.0000 0.0000 'International Tables Vol C Tables 4.2.6.8 and 6.1.1.4'
Cl Cl 0.1484 0.1585 'International Tables Vol C Tables 4.2.6.8 and 6.1.1.4'
Cu Cu 0.3201 1.2651 'International Tables Vol C Tables 4.2.6.8 and 6.1.1.4'
N N 0.0061 0.0033 'International Tables Vol C Tables 4.2.6.8 and 6.1.1.4'
P P 0.1023 0.0942 'International Tables Vol C Tables 4.2.6.8 and 6.1.1.4'

loop_
_geom_angle_atom_site_label_1
_geom_angle_atom_site_label_2
_geom_angle_atom_site_label_3
_geom_angle
_geom_angle_site_symmetry_1
_geom_angle_site_symmetry_3
_geom_angle_publ_flag
Cl1 Cu1 Cl1 98.474(18) . 3_666 ?
P1 Cu1 Cl1 136.11(2) . . ?
P1 Cu1 Cl1 111.74(2) . 3_666 ?
N1 Cu1 Cl1 97.98(5) . 3_666 ?
N1 Cu1 Cl1 105.99(5) . . ?
N1 Cu1 P1 100.64(5) . . ?
Cu1 Cl1 Cu1 81.525(18) . 3_666 ?
C7 P1 Cu1 100.01(7) . . ?
C20 P1 Cu1 120.45(7) . . ?
C20 P1 C7 105.55(9) . . ?
C14 P1 Cu1 119.25(7) . . ?
C14 P1 C7 103.27(9) . . ?
C14 P1 C20 105.80(10) . . ?
N3 N4 C7 111.35(17) . . ?
N3 N4 C8 117.83(17) . . ?
C7 N4 C8 130.82(18) . . ?
N3 N2 C6 109.58(18) . . ?
C5 N1 Cu1 124.24(14) . . ?
C1 N1 Cu1 116.81(15) . . ?
C1 N1 C5 117.92(19) . . ?
N2 N3 N4 107.20(17) . . ?
N2 C6 C7 108.65(18) . . ?
N2 C6 C5 118.20(19) . . ?
C7 C6 C5 133.13(19) . . ?
N4 C7 P1 128.64(16) . . ?
N4 C7 C6 103.21(18) . . ?
C6 C7 P1 128.14(16) . . ?
N1 C5 C6 119.71(18) . . ?
N1 C5 C4 121.7(2) . . ?
C4 C5 C6 118.6(2) . . ?
C21 C20 P1 116.84(16) . . ?
C25 C20 P1 123.94(17) . . ?
C25 C20 C21 119.18(19) . . ?
C14 C15 H15 119.8 . . ?
C16 C15 H15 119.8 . . ?
C16 C15 C14 120.3(2) . . ?
C15 C14 P1 123.54(17) . . ?
C15 C14 C19 118.7(2) . . ?
C19 C14 P1 117.67(17) . . ?
C13 C8 N4 119.56(19) . . ?
C9 C8 N4 118.4(2) . . ?
C9 C8 C13 122.0(2) . . ?
C20 C21 H21 119.9 . . ?
C22 C21 C20 120.2(2) . . ?
C22 C21 H21 119.9 . . ?
C20 C25 H25 120.0 . . ?
C24 C25 C20 120.0(2) . . ?
C24 C25 H25 120.0 . . ?
C5 C4 H4 120.5 . . ?
C3 C4 C5 119.1(2) . . ?
C3 C4 H4 120.5 . . ?
C8 C13 H13 120.7 . . ?
C8 C13 C12 118.5(2) . . ?
C12 C13 H13 120.7 . . ?
C8 C9 H9 120.6 . . ?
C8 C9 C10 118.8(2) . . ?
C10 C9 H9 120.6 . . ?
N1 C1 H1 118.4 . . ?
N1 C1 C2 123.3(2) . . ?
C2 C1 H1 118.4 . . ?
C1 C2 H2 120.6 . . ?
C3 C2 C1 118.7(2) . . ?
C3 C2 H2 120.6 . . ?
C25 C24 H24 119.9 . . ?
C23 C24 C25 120.2(2) . . ?
C23 C24 H24 119.9 . . ?
C4 C3 H3 120.4 . . ?
C2 C3 C4 119.3(2) . . ?
C2 C3 H3 120.4 . . ?
C15 C16 H16 119.7 . . ?
C17 C16 C15 120.7(2) . . ?
C17 C16 H16 119.7 . . ?
C21 C22 H22 119.8 . . ?
C21 C22 C23 120.4(2) . . ?
C23 C22 H22 119.8 . . ?
C13 C12 H12 120.0 . . ?
C11 C12 C13 120.1(2) . . ?
C11 C12 H12 120.0 . . ?
C24 C23 C22 120.0(2) . . ?
C24 C23 H23 120.0 . . ?
C22 C23 H23 120.0 . . ?
C9 C10 H10 120.0 . . ?
C11 C10 C9 119.9(2) . . ?
C11 C10 H10 120.0 . . ?
C14 C19 H19 119.8 . . ?
C18 C19 C14 120.5(2) . . ?
C18 C19 H19 119.8 . . ?
C12 C11 H11 119.7 . . ?
C10 C11 C12 120.6(2) . . ?
C10 C11 H11 119.7 . . ?
C19 C18 H18 119.8 . . ?
C19 C18 C17 120.4(2) . . ?
C17 C18 H18 119.8 . . ?
C16 C17 C18 119.4(2) . . ?
C16 C17 H17 120.3 . . ?
C18 C17 H17 120.3 . . ?

loop_
_geom_bond_atom_site_label_1
_geom_bond_atom_site_label_2
_geom_bond_distance
_geom_bond_site_symmetry_2
_geom_bond_publ_flag
Cu1 Cl1 2.4513(6) 3_666 ?
Cu1 Cl1 2.2993(6) . ?
Cu1 P1 2.1786(6) . ?
Cu1 N1 2.1046(18) . ?
P1 C7 1.829(2) . ?
P1 C20 1.829(2) . ?
P1 C14 1.825(2) . ?
N4 N3 1.357(2) . ?
N4 C7 1.368(3) . ?
N4 C8 1.444(3) . ?
N2 N3 1.308(3) . ?
N2 C6 1.364(3) . ?
N1 C5 1.346(3) . ?
N1 C1 1.346(3) . ?
C6 C7 1.396(3) . ?
C6 C5 1.480(3) . ?
C5 C4 1.403(3) . ?
C20 C21 1.398(3) . ?
C20 C25 1.398(3) . ?
C15 H15 0.9500 . ?
C15 C14 1.391(3) . ?
C15 C16 1.390(3) . ?
C14 C19 1.395(3) . ?
C8 C13 1.383(3) . ?
C8 C9 1.382(3) . ?
C21 H21 0.9500 . ?
C21 C22 1.386(3) . ?
C25 H25 0.9500 . ?
C25 C24 1.397(3) . ?
C4 H4 0.9500 . ?
C4 C3 1.382(3) . ?
C13 H13 0.9500 . ?
C13 C12 1.390(3) . ?
C9 H9 0.9500 . ?
C9 C10 1.390(3) . ?
C1 H1 0.9500 . ?
C1 C2 1.383(3) . ?
C2 H2 0.9500 . ?
C2 C3 1.373(3) . ?
C24 H24 0.9500 . ?
C24 C23 1.383(4) . ?
C3 H3 0.9500 . ?
C16 H16 0.9500 . ?
C16 C17 1.375(4) . ?
C22 H22 0.9500 . ?
C22 C23 1.387(3) . ?
C12 H12 0.9500 . ?
C12 C11 1.387(3) . ?
C23 H23 0.9500 . ?
C10 H10 0.9500 . ?
C10 C11 1.380(4) . ?
C19 H19 0.9500 . ?
C19 C18 1.385(4) . ?
C11 H11 0.9500 . ?
C18 H18 0.9500 . ?
C18 C17 1.387(4) . ?
C17 H17 0.9500 . ?

loop_
_geom_torsion_atom_site_label_1
_geom_torsion_atom_site_label_2
_geom_torsion_atom_site_label_3
_geom_torsion_atom_site_label_4
_geom_torsion
_geom_torsion_site_symmetry_1
_geom_torsion_site_symmetry_2
_geom_torsion_site_symmetry_3
_geom_torsion_site_symmetry_4
_geom_torsion_publ_flag
Cu1 P1 C7 N4 153.27(18) . . . . ?
Cu1 P1 C7 C6 -25.2(2) . . . . ?
Cu1 P1 C20 C21 -28.46(19) . . . . ?
Cu1 P1 C20 C25 149.07(16) . . . . ?
Cu1 P1 C14 C15 105.68(18) . . . . ?
Cu1 P1 C14 C19 -70.5(2) . . . . ?
Cu1 N1 C5 C6 12.7(3) . . . . ?
Cu1 N1 C5 C4 -167.70(16) . . . . ?
Cu1 N1 C1 C2 168.27(18) . . . . ?
P1 C20 C21 C22 179.23(17) . . . . ?
P1 C20 C25 C24 -179.16(17) . . . . ?
P1 C14 C19 C18 176.2(2) . . . . ?
N4 C8 C13 C12 177.7(2) . . . . ?
N4 C8 C9 C10 -178.3(2) . . . . ?
N2 C6 C7 P1 178.30(15) . . . . ?
N2 C6 C7 N4 -0.5(2) . . . . ?
N2 C6 C5 N1 -168.24(19) . . . . ?
N2 C6 C5 C4 12.2(3) . . . . ?
N1 C5 C4 C3 0.2(3) . . . . ?
N1 C1 C2 C3 0.5(4) . . . . ?
N3 N4 C7 P1 -177.83(15) . . . . ?
N3 N4 C7 C6 0.9(2) . . . . ?
N3 N4 C8 C13 -95.3(2) . . . . ?
N3 N4 C8 C9 82.2(3) . . . . ?
N3 N2 C6 C7 -0.2(2) . . . . ?
N3 N2 C6 C5 -178.99(18) . . . . ?
C6 N2 N3 N4 0.7(2) . . . . ?
C6 C5 C4 C3 179.8(2) . . . . ?
C7 P1 C20 C21 83.43(18) . . . . ?
C7 P1 C20 C25 -99.04(19) . . . . ?
C7 P1 C14 C15 -4.0(2) . . . . ?
C7 P1 C14 C19 179.79(19) . . . . ?
C7 N4 N3 N2 -1.1(2) . . . . ?
C7 N4 C8 C13 85.4(3) . . . . ?
C7 N4 C8 C9 -97.1(3) . . . . ?
C7 C6 C5 N1 13.3(4) . . . . ?
C7 C6 C5 C4 -166.3(2) . . . . ?
C5 N1 C1 C2 -0.7(3) . . . . ?
C5 C6 C7 P1 -3.1(4) . . . . ?
C5 C6 C7 N4 178.1(2) . . . . ?
C5 C4 C3 C2 -0.4(3) . . . . ?
C20 P1 C7 N4 27.6(2) . . . . ?
C20 P1 C7 C6 -150.87(19) . . . . ?
C20 P1 C14 C15 -114.66(19) . . . . ?
C20 P1 C14 C19 69.1(2) . . . . ?
C20 C21 C22 C23 -0.4(4) . . . . ?
C20 C25 C24 C23 0.6(4) . . . . ?
C15 C14 C19 C18 -0.2(4) . . . . ?
C15 C16 C17 C18 -0.1(4) . . . . ?
C14 P1 C7 N4 -83.3(2) . . . . ?
C14 P1 C7 C6 98.3(2) . . . . ?
C14 P1 C20 C21 -167.52(17) . . . . ?
C14 P1 C20 C25 10.0(2) . . . . ?
C14 C15 C16 C17 -0.6(3) . . . . ?
C14 C19 C18 C17 -0.5(5) . . . . ?
C8 N4 N3 N2 179.51(18) . . . . ?
C8 N4 C7 P1 1.5(3) . . . . ?
C8 N4 C7 C6 -179.7(2) . . . . ?
C8 C13 C12 C11 0.5(4) . . . . ?
C8 C9 C10 C11 0.5(4) . . . . ?
C21 C20 C25 C24 -1.7(3) . . . . ?
C21 C22 C23 C24 -0.7(4) . . . . ?
C25 C20 C21 C22 1.6(3) . . . . ?
C25 C24 C23 C22 0.6(4) . . . . ?
C13 C8 C9 C10 -0.8(4) . . . . ?
C13 C12 C11 C10 -0.8(4) . . . . ?
C9 C8 C13 C12 0.3(3) . . . . ?
C9 C10 C11 C12 0.3(4) . . . . ?
C1 N1 C5 C6 -179.24(19) . . . . ?
C1 N1 C5 C4 0.3(3) . . . . ?
C1 C2 C3 C4 0.1(3) . . . . ?
C16 C15 C14 P1 -175.49(16) . . . . ?
C16 C15 C14 C19 0.7(3) . . . . ?
C19 C18 C17 C16 0.6(4) . . . . ?
